data_2202177
loop_
_publ_author_name
'Zhang, Hui'
'Lin, Zhong-Yu'
'Zhou, Zhao-Hui'
'Ng, Seik Weng'

_publ_section_title
;
 Bis(cinchonidinium) <small>L</small>-tartrate dihydrate
;
_journal_issue 2
_journal_name_full 'Acta Crystallographica Section E'
_journal_page_first o183
_journal_page_last o185
_journal_paper_doi 10.1107/S1600536803000850
_journal_volume 59
_journal_year 2003
_chemical_formula_iupac '2C19 H23 N2 O 1+, C4 H4 O6 2-, 2H2 O'
_chemical_formula_moiety '2C19 H23 N2 O 1+, C4 H4 O6 2-, 2H2 O'
_chemical_formula_sum 'C42 H54 N4 O10'
_chemical_formula_weight 774.89
_chemical_name_systematic ?
_space_group_IT_number 5
_symmetry_cell_setting monoclinic
_symmetry_space_group_name_Hall 'C 2y'
_symmetry_space_group_name_H-M 'C 1 2 1'
_atom_sites_solution_hydrogens geom
_atom_sites_solution_primary direct
_atom_sites_solution_secondary difmap
_audit_creation_method SHELXL-97
_cell_angle_alpha 90
_cell_angle_beta 106.680(10)
_cell_angle_gamma 90
_cell_formula_units_Z 2
_cell_length_a 19.960(3)
_cell_length_b 6.625(2)
_cell_length_c 15.530(2)
_cell_measurement_reflns_used 25
_cell_measurement_temperature 296(2)
_cell_measurement_theta_max 19.2
_cell_measurement_theta_min 15.1
_cell_volume 1967.2(7)
_computing_cell_refinement 'CAD-4 VAX/PC'
_computing_data_collection 'CAD-4 VAX/PC (Enraf-Nonius, 1988)'
_computing_data_reduction 'XCAD4 (Harms, 1997)'
_computing_molecular_graphics 'ORTEPII (Johnson, 1976)'
_computing_publication_material SHELXL97
_computing_structure_refinement 'SHELXL97 (Sheldrick, 1997)'
_computing_structure_solution 'SHELXS97 (Sheldrick, 1997)'
_diffrn_ambient_temperature 296(2)
_diffrn_measured_fraction_theta_full 1.00
_diffrn_measured_fraction_theta_max 1.00
_diffrn_measurement_device_type 'Enraf-Nonius CAD-4'
_diffrn_measurement_method \w-2\q
_diffrn_radiation_monochromator graphite
_diffrn_radiation_source 'fine-focus sealed tube'
_diffrn_radiation_type MoK\a
_diffrn_radiation_wavelength 0.71073
_diffrn_reflns_av_R_equivalents 0.045
_diffrn_reflns_av_sigmaI/netI 0.049
_diffrn_reflns_limit_h_max 24
_diffrn_reflns_limit_h_min -24
_diffrn_reflns_limit_k_max 0
_diffrn_reflns_limit_k_min -8
_diffrn_reflns_limit_l_max 19
_diffrn_reflns_limit_l_min -19
_diffrn_reflns_number 4178
_diffrn_reflns_theta_full 26.0
_diffrn_reflns_theta_max 26.0
_diffrn_reflns_theta_min 1.4
_diffrn_standards_decay_% 4
_diffrn_standards_interval_time 60
_diffrn_standards_number 2
_exptl_absorpt_coefficient_mu 0.094
_exptl_absorpt_correction_T_max 0.876
_exptl_absorpt_correction_T_min 0.498
_exptl_absorpt_correction_type empirical
_exptl_absorpt_process_details 'via \y scan (North et al., 1968)'
_exptl_crystal_colour Colorless
_exptl_crystal_density_diffrn 1.308
_exptl_crystal_density_method 'not measured'
_exptl_crystal_description Block
_exptl_crystal_F_000 828
_exptl_crystal_size_max 0.38
_exptl_crystal_size_mid 0.30
_exptl_crystal_size_min 0.22
_refine_diff_density_max 0.22
_refine_diff_density_min -0.17
_refine_ls_abs_structure_details
;
The calculation of the Flack parameter was suppressed by the use of the
MERG 4 instruction in SHELXL97
;
_refine_ls_abs_structure_Flack 0
_refine_ls_extinction_method none
_refine_ls_goodness_of_fit_ref 1.11
_refine_ls_hydrogen_treatment mixed
_refine_ls_matrix_type full
_refine_ls_number_parameters 268
_refine_ls_number_reflns 2094
_refine_ls_number_restraints 7
_refine_ls_restrained_S_all 1.11
_refine_ls_R_factor_all 0.059
_refine_ls_R_factor_gt 0.045
_refine_ls_shift/su_max <0.001
_refine_ls_shift/su_mean <0.001
_refine_ls_structure_factor_coef Fsqd
_refine_ls_weighting_details 'calc w=1/[\s^2^(Fo^2^)+(0.0693P)^2^+0.1359P] where P=(Fo^2^+2Fc^2^)/3'
_refine_ls_weighting_scheme calc
_refine_ls_wR_factor_gt 0.119
_refine_ls_wR_factor_ref 0.130
_reflns_number_gt 1703
_reflns_number_total 2094
_reflns_threshold_expression I>2\s(I)
_cod_data_source_file tk6089.cif
_cod_data_source_block I
_cod_depositor_comments
;
The following automatic conversions were performed:
'_symmetry_cell_setting' value 'Monoclinic' changed to 'monoclinic'
according to '/home/saulius/struct/CIF-dictionaries/cif_core.dic'
dictionary named 'cif_core.dic' version 2.4.1 from 2010-06-29.

Automatic conversion script
Id: cif_fix_enum 1527 2010-12-29 10:47:43Z saulius 

The following automatic conversions were performed:

'_symmetry_cell_setting' value 'Monoclinic' changed to 'monoclinic'
according to /home/saulius/struct/CIF-dictionaries/cif_core.dic
dictionary named 'cif_core.dic' version 2.4.1 from 2010-06-29.

Automatic conversion script
Id: cif_fix_values 1715 2011-07-08 13:25:40Z adriana 
;
_cod_original_sg_symbol_H-M 'C 2'
_cod_database_code 2202177

loop_
_symmetry_equiv_pos_as_xyz
'x, y, z'
'-x, y, -z'
'x+1/2, y+1/2, z'
'-x+1/2, y+1/2, -z'

loop_
_atom_site_label
_atom_site_fract_x
_atom_site_fract_y
_atom_site_fract_z
_atom_site_U_iso_or_equiv
_atom_site_adp_type
_atom_site_calc_flag
_atom_site_refinement_flags
_atom_site_occupancy
_atom_site_disorder_assembly
_atom_site_disorder_group
_atom_site_type_symbol
O1 0.79220(10) 0.5001(4) 0.2810(2) 0.0533(6) Uani d D 1 . . O
O2 0.86930(10) 0.9863(4) 0.4509(2) 0.0513(6) Uani d . 1 . . O
O3 0.87960(10) 1.2929(5) 0.5111(2) 0.0637(7) Uani d . 1 . . O
O4 1.01140(10) 1.2489(5) 0.60070(10) 0.0616(8) Uani d D 1 . . O
O1W 0.9137(2) 0.6346(6) 0.3968(3) 0.0970(10) Uani d D 1 . . O
N1 0.74180(10) 0.1056(5) 0.35040(10) 0.0399(6) Uani d D 1 . . N
N2 0.8394(2) 0.2624(9) -0.0033(2) 0.0770(10) Uani d . 1 . . N
C1 0.8650(2) 0.1144(8) 0.0583(2) 0.0610(10) Uani d . 1 . . C
C2 0.9005(2) -0.0500(10) 0.0336(3) 0.082(2) Uani d . 1 . . C
C3 0.9278(2) -0.2020(10) 0.0925(4) 0.088(2) Uani d . 1 . . C
C4 0.9216(2) -0.1971(9) 0.1799(3) 0.0710(10) Uani d . 1 . . C
C5 0.8881(2) -0.0391(6) 0.2064(2) 0.0535(9) Uani d . 1 . . C
C6 0.8584(2) 0.1200(7) 0.1475(2) 0.0478(8) Uani d . 1 . . C
C7 0.82210(10) 0.2872(6) 0.1703(2) 0.0432(8) Uani d . 1 . . C
C8 0.7973(2) 0.4341(7) 0.1073(2) 0.0560(10) Uani d . 1 . . C
C9 0.8069(2) 0.4119(9) 0.0210(2) 0.0700(10) Uani d . 1 . . C
C10 0.80840(10) 0.3008(5) 0.2614(2) 0.0384(7) Uani d . 1 . . C
C11 0.74690(10) 0.1606(5) 0.2585(2) 0.0367(7) Uani d . 1 . . C
C12 0.67550(10) 0.2438(6) 0.2035(2) 0.0464(8) Uani d . 1 . . C
C13 0.6214(2) 0.1976(6) 0.2525(2) 0.0469(8) Uani d . 1 . . C
C14 0.7135(2) 0.2716(7) 0.3954(2) 0.0524(9) Uani d . 1 . . C
C15 0.6391(2) 0.3218(8) 0.3399(2) 0.0650(10) Uani d . 1 . . C
C16 0.6954(2) -0.0770(6) 0.3405(2) 0.0476(8) Uani d . 1 . . C
C17 0.6222(2) -0.0257(6) 0.2769(2) 0.0451(8) Uani d . 1 . . C
C18 0.6014(2) -0.1598(7) 0.1960(2) 0.0620(10) Uani d . 1 . . C
C19 0.5421(3) -0.2490(10) 0.1680(4) 0.117(2) Uani d . 1 . . C
C20 0.9040(2) 1.1285(6) 0.4975(2) 0.0413(7) Uani d . 1 . . C
C21 0.98270(10) 1.0962(6) 0.5379(2) 0.0392(7) Uani d . 1 . . C
H1O 0.8300(10) 0.561(6) 0.308(2) 0.064 Uiso d D 1 . . H
H4O 0.982(2) 1.341(5) 0.599(3) 0.074 Uiso d D 1 . . H
H1W1 0.897(3) 0.735(5) 0.419(4) 0.117 Uiso d D 1 . . H
H1W2 0.911(3) 0.531(5) 0.430(3) 0.117 Uiso d D 1 . . H
H1N 0.7830(10) 0.069(6) 0.381(2) 0.048 Uiso d D 1 . . H
H2 0.9053 -0.0546 -0.0242 0.099 Uiso calc R 1 . . H
H3 0.9507 -0.3094 0.0744 0.106 Uiso calc R 1 . . H
H4 0.9402 -0.3009 0.2199 0.085 Uiso calc R 1 . . H
H5 0.8849 -0.0365 0.2649 0.064 Uiso calc R 1 . . H
H8 0.7745 0.5468 0.1209 0.068 Uiso calc R 1 . . H
H9 0.7885 0.5116 -0.0214 0.084 Uiso calc R 1 . . H
H10 0.8498 0.2544 0.3081 0.046 Uiso calc R 1 . . H
H11 0.7549 0.0351 0.2295 0.044 Uiso calc R 1 . . H
H12a 0.6786 0.3885 0.1960 0.056 Uiso calc R 1 . . H
H12b 0.6617 0.1819 0.1445 0.056 Uiso calc R 1 . . H
H13 0.5748 0.2349 0.2144 0.056 Uiso calc R 1 . . H
H14a 0.7428 0.3904 0.4009 0.063 Uiso calc R 1 . . H
H14b 0.7136 0.2295 0.4552 0.063 Uiso calc R 1 . . H
H15a 0.6352 0.4648 0.3259 0.078 Uiso calc R 1 . . H
H15b 0.6065 0.2896 0.3737 0.078 Uiso calc R 1 . . H
H16a 0.6913 -0.1172 0.3988 0.057 Uiso calc R 1 . . H
H16b 0.7156 -0.1885 0.3160 0.057 Uiso calc R 1 . . H
H17 0.5881 -0.0454 0.3107 0.054 Uiso calc R 1 . . H
H18 0.6336 -0.1795 0.1638 0.075 Uiso calc R 1 . . H
H19a 0.5086 -0.2327 0.1986 0.140 Uiso calc R 1 . . H
H19b 0.5325 -0.3306 0.1171 0.140 Uiso calc R 1 . . H
H21 0.9906 0.9651 0.5683 0.047 Uiso calc R 1 . . H

loop_
_atom_site_aniso_label
_atom_site_aniso_U_11
_atom_site_aniso_U_22
_atom_site_aniso_U_33
_atom_site_aniso_U_12
_atom_site_aniso_U_13
_atom_site_aniso_U_23
O1 0.0540(10) 0.0490(10) 0.0530(10) -0.0040(10) 0.0110(10) -0.0070(10)
O2 0.0340(10) 0.0560(10) 0.0540(10) -0.0040(10) -0.0020(10) 0.0060(10)
O3 0.0460(10) 0.085(2) 0.0590(10) 0.011(2) 0.0140(10) -0.016(2)
O4 0.0480(10) 0.095(2) 0.0410(10) -0.007(2) 0.0120(10) -0.024(2)
O1W 0.098(2) 0.055(2) 0.110(3) -0.002(2) -0.016(2) -0.010(2)
N1 0.0290(10) 0.061(2) 0.0280(10) 0.0000(10) 0.0050(10) 0.0040(10)
N2 0.061(2) 0.138(4) 0.0340(10) -0.027(3) 0.0150(10) -0.005(2)
C1 0.044(2) 0.097(3) 0.041(2) -0.024(2) 0.0130(10) -0.018(2)
C2 0.059(2) 0.130(5) 0.062(2) -0.030(3) 0.025(2) -0.049(3)
C3 0.061(2) 0.103(4) 0.106(3) -0.018(3) 0.033(2) -0.055(4)
C4 0.046(2) 0.079(3) 0.087(3) -0.005(2) 0.019(2) -0.018(3)
C5 0.043(2) 0.062(2) 0.056(2) -0.006(2) 0.0160(10) -0.007(2)
C6 0.0360(10) 0.070(2) 0.0370(10) -0.015(2) 0.0110(10) -0.008(2)
C7 0.0340(10) 0.059(2) 0.0330(10) -0.014(2) 0.0050(10) 0.001(2)
C8 0.051(2) 0.071(3) 0.044(2) -0.011(2) 0.0090(10) 0.012(2)
C9 0.059(2) 0.107(4) 0.040(2) -0.019(3) 0.010(2) 0.019(2)
C10 0.0350(10) 0.044(2) 0.0320(10) -0.0020(10) 0.0040(10) 0.0010(10)
C11 0.0340(10) 0.049(2) 0.0260(10) -0.0010(10) 0.0070(10) 0.0020(10)
C12 0.0370(10) 0.059(2) 0.0350(10) -0.005(2) -0.0030(10) 0.007(2)
C13 0.0310(10) 0.067(2) 0.0380(10) 0.006(2) 0.0020(10) -0.005(2)
C14 0.043(2) 0.080(3) 0.0330(10) 0.001(2) 0.0090(10) -0.012(2)
C15 0.049(2) 0.084(3) 0.057(2) 0.012(2) 0.006(2) -0.022(2)
C16 0.038(2) 0.065(2) 0.0410(10) -0.005(2) 0.0120(10) 0.011(2)
C17 0.0320(10) 0.070(2) 0.0350(10) -0.007(2) 0.0120(10) 0.003(2)
C18 0.059(2) 0.068(3) 0.052(2) -0.009(2) 0.003(2) -0.004(2)
C19 0.078(3) 0.115(5) 0.137(4) -0.029(4) -0.002(3) -0.052(5)
C20 0.0340(10) 0.060(2) 0.0320(10) 0.003(2) 0.0120(10) 0.007(2)
C21 0.0330(10) 0.052(2) 0.0300(10) -0.002(2) 0.0060(10) 0.0020(10)

loop_
_atom_type_symbol
_atom_type_description
_atom_type_scat_dispersion_real
_atom_type_scat_dispersion_imag
_atom_type_scat_source
C C 0.0033 0.0000 'International Tables Vol C Tables 4.2.6.8 and 6.1.1.4'
H H 0.0000 0.0000 'International Tables Vol C Tables 4.2.6.8 and 6.1.1.4'
N N 0.0061 0.0000 'International Tables Vol C Tables 4.2.6.8 and 6.1.1.4'
O O 0.0106 0.0000 'International Tables Vol C Tables 4.2.6.8 and 6.1.1.4'

loop_
_geom_angle_atom_site_label_1
_geom_angle_atom_site_label_2
_geom_angle_atom_site_label_3
_geom_angle_site_symmetry_1
_geom_angle_site_symmetry_3
_geom_angle
_geom_angle_publ_flag
C14 N1 C11 . . 113.7(3) yes
C14 N1 C16 . . 109.6(2) yes
C11 N1 C16 . . 107.8(2) yes
C9 N2 C1 . . 117.6(3) yes
N2 C1 C2 . . 118.8(4) yes
N2 C1 C6 . . 122.7(4) yes
C2 C1 C6 . . 118.5(4) yes
C3 C2 C1 . . 121.6(4) yes
C2 C3 C4 . . 120.1(5) yes
C5 C4 C3 . . 119.8(5) yes
C4 C5 C6 . . 121.9(3) yes
C5 C6 C7 . . 124.7(3) yes
C5 C6 C1 . . 118.0(4) yes
C7 C6 C1 . . 117.2(4) yes
C8 C7 C6 . . 118.7(3) yes
C8 C7 C10 . . 119.9(3) yes
C6 C7 C10 . . 121.3(3) yes
C7 C8 C9 . . 119.0(4) yes
N2 C9 C8 . . 124.7(4) yes
O1 C10 C7 . . 111.7(3) yes
O1 C10 C11 . . 110.0(2) yes
C7 C10 C11 . . 107.1(2) yes
N1 C11 C10 . . 113.1(2) yes
N1 C11 C12 . . 107.9(2) yes
C10 C11 C12 . . 114.0(3) yes
C13 C12 C11 . . 109.2(2) yes
C12 C13 C17 . . 111.2(3) yes
C12 C13 C15 . . 108.5(3) yes
C17 C13 C15 . . 108.4(3) yes
N1 C14 C15 . . 109.5(3) yes
C14 C15 C13 . . 108.7(3) yes
N1 C16 C17 . . 109.2(3) yes
C18 C17 C13 . . 112.7(3) yes
C18 C17 C16 . . 112.9(3) yes
C13 C17 C16 . . 108.2(3) yes
C19 C18 C17 . . 124.4(4) yes
O3 C20 O2 . . 125.1(3) yes
O3 C20 C21 . . 117.5(3) yes
O2 C20 C21 . . 117.4(3) yes
O4 C21 C21 . 2_756 110.5(2) yes
O4 C21 C20 . . 110.4(3) yes
C21 C21 C20 2_756 . 108.8(3) yes
C10 O1 H1O . . 109(3) no
C21 O4 H4O . . 110(3) no
H1W1 O1W H1W2 . . 106(2) no
C14 N1 H1N . . 112(2) no
C11 N1 H1N . . 106(2) no
C16 N1 H1N . . 107(3) no
C3 C2 H2 . . 119.2 no
C1 C2 H2 . . 119.2 no
C2 C3 H3 . . 119.9 no
C4 C3 H3 . . 119.9 no
C5 C4 H4 . . 120.1 no
C3 C4 H4 . . 120.1 no
C4 C5 H5 . . 119.0 no
C6 C5 H5 . . 119.0 no
C7 C8 H8 . . 120.5 no
C9 C8 H8 . . 120.5 no
N2 C9 H9 . . 117.6 no
C8 C9 H9 . . 117.6 no
O1 C10 H10 . . 109.3 no
C7 C10 H10 . . 109.3 no
C11 C10 H10 . . 109.3 no
N1 C11 H11 . . 107.1 no
C10 C11 H11 . . 107.1 no
C12 C11 H11 . . 107.1 no
C13 C12 H12a . . 109.8 no
C11 C12 H12a . . 109.8 no
C13 C12 H12b . . 109.8 no
C11 C12 H12b . . 109.8 no
H12a C12 H12b . . 108.3 no
C12 C13 H13 . . 109.6 no
C17 C13 H13 . . 109.6 no
C15 C13 H13 . . 109.6 no
N1 C14 H14a . . 109.8 no
C15 C14 H14a . . 109.8 no
N1 C14 H14b . . 109.8 no
C15 C14 H14b . . 109.8 no
H14a C14 H14b . . 108.2 no
C14 C15 H15a . . 109.9 no
C13 C15 H15a . . 109.9 no
C14 C15 H15b . . 109.9 no
C13 C15 H15b . . 109.9 no
H15a C15 H15b . . 108.3 no
N1 C16 H16a . . 109.8 no
C17 C16 H16a . . 109.8 no
N1 C16 H16b . . 109.8 no
C17 C16 H16b . . 109.8 no
H16a C16 H16b . . 108.3 no
C18 C17 H17 . . 107.6 no
C13 C17 H17 . . 107.6 no
C16 C17 H17 . . 107.6 no
C19 C18 H18 . . 117.8 no
C17 C18 H18 . . 117.8 no
C18 C19 H19a . . 120.0 no
C18 C19 H19b . . 120.0 no
H19a C19 H19b . . 120.0 no
O4 C21 H21 . . 109.0 no
C21 C21 H21 2_756 . 109.0 no
C20 C21 H21 . . 109.0 no

loop_
_geom_bond_atom_site_label_1
_geom_bond_atom_site_label_2
_geom_bond_site_symmetry_2
_geom_bond_distance
_geom_bond_publ_flag
O1 C10 . 1.413(4) yes
O2 C20 . 1.267(4) yes
O3 C20 . 1.236(5) yes
O4 C21 . 1.407(4) yes
N1 C14 . 1.497(5) yes
N1 C11 . 1.505(3) yes
N1 C16 . 1.505(5) yes
N2 C9 . 1.298(7) yes
N2 C1 . 1.363(6) yes
C1 C2 . 1.409(7) yes
C1 C6 . 1.429(4) yes
C2 C3 . 1.366(8) yes
C3 C4 . 1.399(6) yes
C4 C5 . 1.366(6) yes
C5 C6 . 1.410(5) yes
C6 C7 . 1.423(5) yes
C7 C8 . 1.369(5) yes
C7 C10 . 1.519(4) yes
C8 C9 . 1.414(5) yes
C10 C11 . 1.528(4) yes
C11 C12 . 1.539(4) yes
C12 C13 . 1.518(4) yes
C13 C17 . 1.527(6) yes
C13 C15 . 1.539(5) yes
C14 C15 . 1.525(4) yes
C16 C17 . 1.548(4) yes
C17 C18 . 1.497(5) yes
C18 C19 . 1.284(6) yes
C20 C21 . 1.530(4) yes
C21 C21 2_756 1.526(5) yes
O1 H1O . 0.840(10) no
O4 H4O . 0.850(10) no
O1W H1W1 . 0.870(10) no
O1W H1W2 . 0.860(10) no
N1 H1N . 0.870(10) no
C2 H2 . 0.9300 no
C3 H3 . 0.9300 no
C4 H4 . 0.9300 no
C5 H5 . 0.9300 no
C8 H8 . 0.9300 no
C9 H9 . 0.9300 no
C10 H10 . 0.9800 no
C11 H11 . 0.9800 no
C12 H12a . 0.9700 no
C12 H12b . 0.9700 no
C13 H13 . 0.9800 no
C14 H14a . 0.9700 no
C14 H14b . 0.9700 no
C15 H15a . 0.9700 no
C15 H15b . 0.9700 no
C16 H16a . 0.9700 no
C16 H16b . 0.9700 no
C17 H17 . 0.9800 no
C18 H18 . 0.9300 no
C19 H19a . 0.9300 no
C19 H19b . 0.9300 no
C21 H21 . 0.9800 no

loop_
_geom_hbond_atom_site_label_D
_geom_hbond_atom_site_label_H
_geom_hbond_atom_site_label_A
_geom_hbond_site_symmetry_A
_geom_hbond_distance_DH
_geom_hbond_distance_HA
_geom_hbond_distance_DA
_geom_hbond_angle_DHA
_geom_hbond_publ_flag
O1 H1O O1W . 0.840(10) 1.91(2) 2.722(4) 162(4) yes
N1 H1N O2 1_545 0.870(10) 1.830(10) 2.694(3) 177(3) yes
O4 H4O O3 . 0.850(10) 2.12(4) 2.616(3) 117(4) yes
O1W H1W1 O2 . 0.870(10) 1.86(2) 2.712(5) 167(5) yes
O1W H1W2 O3 1_545 0.860(10) 2.23(2) 3.071(5) 166(5) yes

loop_
_geom_torsion_atom_site_label_1
_geom_torsion_atom_site_label_2
_geom_torsion_atom_site_label_3
_geom_torsion_atom_site_label_4
_geom_torsion_site_symmetry_4
_geom_torsion
_geom_torsion_publ_flag
C9 N2 C1 C2 . 179.9(4) no
C9 N2 C1 C6 . -1.0(5) no
N2 C1 C2 C3 . 179.5(4) no
C6 C1 C2 C3 . 0.4(6) no
C1 C2 C3 C4 . -0.5(6) no
C2 C3 C4 C5 . -0.1(6) no
C3 C4 C5 C6 . 0.9(6) no
C4 C5 C6 C7 . 179.2(3) no
C4 C5 C6 C1 . -1.0(5) no
N2 C1 C6 C5 . -178.7(3) no
C2 C1 C6 C5 . 0.4(5) no
N2 C1 C6 C7 . 1.1(5) no
C2 C1 C6 C7 . -179.8(3) no
C5 C6 C7 C8 . 178.4(3) no
C1 C6 C7 C8 . -1.4(4) no
C5 C6 C7 C10 . -4.0(5) no
C1 C6 C7 C10 . 176.2(3) no
C6 C7 C8 C9 . 1.7(5) no
C10 C7 C8 C9 . -176.0(3) no
C1 N2 C9 C8 . 1.2(6) no
C7 C8 C9 N2 . -1.7(6) no
C8 C7 C10 O1 . -20.8(4) no
C6 C7 C10 O1 . 161.6(3) no
C8 C7 C10 C11 . 99.8(3) no
C6 C7 C10 C11 . -77.8(3) no
C14 N1 C11 C10 . 75.5(3) no
C16 N1 C11 C10 . -162.8(3) no
C14 N1 C11 C12 . -51.5(3) no
C16 N1 C11 C12 . 70.1(3) no
O1 C10 C11 N1 . -77.0(3) no
C7 C10 C11 N1 . 161.4(3) no
O1 C10 C11 C12 . 46.8(3) no
C7 C10 C11 C12 . -74.8(3) no
N1 C11 C12 C13 . -12.7(4) no
C10 C11 C12 C13 . -139.2(3) no
C11 C12 C13 C17 . -51.7(4) no
C11 C12 C13 C15 . 67.4(4) no
C11 N1 C14 C15 . 62.2(4) no
C16 N1 C14 C15 . -58.4(4) no
N1 C14 C15 C13 . -5.1(5) no
C12 C13 C15 C14 . -56.8(4) no
C17 C13 C15 C14 . 64.1(4) no
C14 N1 C16 C17 . 64.2(3) no
C11 N1 C16 C17 . -60.0(3) no
C12 C13 C17 C18 . -64.2(3) no
C15 C13 C17 C18 . 176.6(3) no
C12 C13 C17 C16 . 61.3(3) no
C15 C13 C17 C16 . -57.9(3) no
N1 C16 C17 C18 . 121.1(3) no
N1 C16 C17 C13 . -4.3(3) no
C13 C17 C18 C19 . -105.5(6) no
C16 C17 C18 C19 . 131.6(5) no
O3 C20 C21 O4 . 12.7(4) no
O2 C20 C21 O4 . -169.1(3) no
O3 C20 C21 C21 2_756 -108.7(2) no
O2 C20 C21 C21 2_756 69.5(3) no
